data_4000229
_journal_name_full 'Chemistry of Materials'
_journal_year 2003
_chemical_formula_sum 'C H6 F0.5 Fe0.5 N3 O4 S'
_chemical_formula_weight 193.57
_space_group_IT_number 15
_symmetry_cell_setting monoclinic
_symmetry_space_group_name_Hall '-C 2yc'
_symmetry_space_group_name_H-M 'C 1 2/c 1'
_atom_sites_solution_hydrogens geom
_atom_sites_solution_primary direct
_atom_sites_solution_secondary difmap
_cell_angle_alpha 90.00
_cell_angle_beta 99.471(2)
_cell_angle_gamma 90.00
_cell_formula_units_Z 8
_cell_length_a 11.0508(9)
_cell_length_b 16.0140(13)
_cell_length_c 7.1023(5)
_cell_measurement_reflns_used 1759
_cell_measurement_temperature 293(2)
_cell_measurement_theta_max 23.00
_cell_measurement_theta_min 2.00
_cell_volume 1239.7(2)
_diffrn_ambient_temperature 293(2)
_diffrn_measurement_device 'Siemens CCD-diffractometer'
_diffrn_measurement_method \W
_diffrn_radiation_monochromator graphite
_diffrn_radiation_source 'fine-focus sealed tube'
_diffrn_radiation_type MoK\a
_diffrn_radiation_wavelength 0.71073
_diffrn_reflns_av_R_equivalents 0.0319
_diffrn_reflns_av_sigmaI/netI 0.0372
_diffrn_reflns_limit_h_max 9
_diffrn_reflns_limit_h_min -12
_diffrn_reflns_limit_k_max 16
_diffrn_reflns_limit_k_min -17
_diffrn_reflns_limit_l_max 7
_diffrn_reflns_limit_l_min -7
_diffrn_reflns_number 2589
_diffrn_reflns_theta_max 23.27
_diffrn_reflns_theta_min 2.26
_diffrn_standards_decay_% ?
_diffrn_standards_interval_count ?
_diffrn_standards_interval_time ?
_diffrn_standards_number ?
_exptl_absorpt_coefficient_mu 1.618
_exptl_absorpt_correction_T_max 1.000000
_exptl_absorpt_correction_T_min 0.729612
_exptl_absorpt_correction_type SADABS
_exptl_crystal_colour Transparent
_exptl_crystal_density_diffrn 2.074
_exptl_crystal_density_meas ?
_exptl_crystal_density_method ?
_exptl_crystal_description Rod
_exptl_crystal_F_000 788
_exptl_crystal_size_max 1.3
_exptl_crystal_size_mid 0.21
_exptl_crystal_size_min 0.21
_refine_ls_extinction_coef ?
_refine_ls_extinction_method none
_refine_ls_goodness_of_fit_all 1.098
_refine_ls_goodness_of_fit_obs 1.133
_refine_ls_hydrogen_treatment ?
_refine_ls_matrix_type full
_refine_ls_number_parameters 117
_refine_ls_number_reflns 893
_refine_ls_number_restraints 0
_refine_ls_restrained_S_all 1.098
_refine_ls_restrained_S_obs 1.133
_refine_ls_R_factor_all 0.0370
_refine_ls_R_factor_obs 0.0284
_refine_ls_shift/esd_max 0.000
_refine_ls_shift/esd_mean 0.000
_refine_ls_structure_factor_coef Fsqd
_refine_ls_weighting_details 'w=1/[\s^2^(Fo^2^)+(0.0341P)^2^+1.3124P] where P=(Fo^2^+2Fc^2^)/3'
_refine_ls_weighting_scheme calc
_refine_ls_wR_factor_all 0.0727
_refine_ls_wR_factor_obs 0.0689
_reflns_number_observed 770
_reflns_number_total 893
_reflns_observed_criterion >2sigma(I)
_cod_depositor_comments
;
The following automatic conversions were performed:
'_symmetry_cell_setting' value 'Monoclinic' changed to 'monoclinic'
according to '/home/saulius/struct/CIF-dictionaries/cif_core.dic'
dictionary named 'cif_core.dic' version 2.4.1 from 2010-06-29.

Automatic conversion script
Id: cif_fix_enum 1527 2010-12-29 10:47:43Z saulius 

The following automatic conversions were performed:

'_refine_ls_weighting_scheme' value 'calc
w=1/[\s^2^(Fo^2^)+(0.0341P)^2^+1.3124P] where P=(Fo^2^+2Fc^2^)/3' was
changed to 'calc'. New tag '_refine_ls_weighting_details' was
created. The value of the new tag was set to
'w=1/[\s^2^(Fo^2^)+(0.0341P)^2^+1.3124P] where P=(Fo^2^+2Fc^2^)/3'.

Automatic conversion script
Id: cif_fix_values 3143 2015-03-26 13:38:13Z robertas 
;
_cod_original_sg_symbol_H-M C2/c
_cod_original_formula_sum 'C H6 F0.50 Fe0.50 N3 O4 S'
_cod_database_code 4000229

loop_
_symmetry_equiv_pos_as_xyz
'x, y, z'
'-x, y, -z+1/2'
'x+1/2, y+1/2, z'
'-x+1/2, y+1/2, -z+1/2'
'-x, -y, -z'
'x, -y, z-1/2'
'-x+1/2, -y+1/2, -z'
'x+1/2, -y+1/2, z-1/2'

loop_
_atom_site_aniso_label
_atom_site_aniso_U_11
_atom_site_aniso_U_22
_atom_site_aniso_U_33
_atom_site_aniso_U_23
_atom_site_aniso_U_13
_atom_site_aniso_U_12
Fe1 0.0165(4) 0.0200(4) 0.0111(4) 0.0005(3) 0.0011(3) 0.0001(3)
S1 0.0159(5) 0.0219(5) 0.0167(5) -0.0018(3) -0.0004(3) 0.0018(3)
F1 0.028(2) 0.025(2) 0.0161(14) 0.000 0.0030(12) 0.000
O1 0.0225(13) 0.0301(15) 0.0201(13) -0.0016(10) 0.0033(10) -0.0065(10)
O2 0.0225(13) 0.0247(13) 0.0173(13) -0.0028(10) -0.0016(10) 0.0030(10)
O3 0.0255(14) 0.034(2) 0.032(2) -0.0017(11) 0.0015(11) -0.0083(11)
O4 0.0266(14) 0.0305(14) 0.0246(14) -0.0008(11) -0.0015(11) 0.0122(11)
N1 0.031(2) 0.032(2) 0.046(2) -0.009(2) -0.009(2) 0.001(2)
C1 0.023(2) 0.031(2) 0.026(2) 0.001(2) 0.003(2) -0.005(2)
N2 0.024(2) 0.029(2) 0.058(3) -0.002(2) -0.009(2) 0.000(2)
N3 0.037(2) 0.027(2) 0.056(3) 0.000(2) -0.014(2) 0.004(2)

loop_
_atom_site_label
_atom_site_type_symbol
_atom_site_fract_x
_atom_site_fract_y
_atom_site_fract_z
_atom_site_U_iso_or_equiv
_atom_site_thermal_displace_type
_atom_site_occupancy
_atom_site_calc_flag
_atom_site_refinement_flags
_atom_site_disorder_group
Fe1 Fe 0.0000 0.0000 0.0000 0.0160(2) Uani 1 d S .
S1 S 0.20808(7) -0.08576(5) 0.30743(12) 0.0185(3) Uani 1 d . .
F1 F 0.0000 0.0512(2) 0.2500 0.0233(6) Uani 1 d S .
O1 O -0.1317(2) -0.07957(14) 0.0379(3) 0.0243(6) Uani 1 d . .
O2 O 0.1215(2) -0.08599(13) 0.1200(3) 0.0221(6) Uani 1 d . .
O3 O 0.2906(2) -0.01577(15) 0.3156(4) 0.0308(6) Uani 1 d . .
O4 O 0.2722(2) -0.16507(15) 0.3271(3) 0.0279(6) Uani 1 d . .
N1 N 0.1913(3) -0.3243(3) 0.1632(5) 0.0384(9) Uani 1 d . .
C1 C 0.0824(3) -0.3273(2) 0.0563(5) 0.0268(9) Uani 1 d . .
N2 N 0.0370(3) -0.3995(2) -0.0073(5) 0.0388(9) Uani 1 d . .
N3 N 0.0199(4) -0.2582(2) 0.0096(6) 0.0425(10) Uani 1 d . .
H1 H 0.2166(37) -0.2774(28) 0.2139(58) 0.042(13) Uiso 1 d . .
H2 H 0.2279(35) -0.3746(24) 0.2083(52) 0.030(11) Uiso 1 d . .
H3 H 0.0811(34) -0.4437(26) 0.0156(52) 0.032(11) Uiso 1 d . .
H4 H -0.0360(49) -0.4008(30) -0.0657(73) 0.064(16) Uiso 1 d . .
H5 H 0.0523(35) -0.2072(26) 0.0456(53) 0.030(10) Uiso 1 d . .
H6 H -0.0471(43) -0.2626(28) -0.0397(63) 0.044(15) Uiso 1 d . .
